data_7119705
loop_
_publ_author_name
'Chu, Zhiwen'
'Wang, Kai'
'Gao, Lu'
'Song, Zhenlei'

_publ_section_title
;
 Chiral crotyl geminal bis(silane): a useful reagent for asymmetric
 Sakurai allylation by selective desilylation-enabled chirality transfer.
;
_journal_issue 21
_journal_name_full 'Chemical communications (Cambridge, England)'
_journal_page_first 3078
_journal_page_last 3081
_journal_paper_doi 10.1039/c7cc00632b
_journal_volume 53
_journal_year 2017
_chemical_absolute_configuration unk
_chemical_formula_moiety 'C16 H25 Br O2 Si'
_chemical_formula_sum 'C16 H25 Br O2 Si'
_chemical_formula_weight 357.36
_chemical_name_systematic 170109_s3_zzw
_space_group_crystal_system orthorhombic
_space_group_IT_number 19
_space_group_name_Hall 'P 2ac 2ab'
_space_group_name_H-M_alt 'P 21 21 21'
_atom_sites_solution_hydrogens geom
_atom_sites_solution_primary iterative
_audit_creation_date 2017-01-09
_audit_creation_method
;
Olex2 1.2
(compiled 2017.01.04 svn.r3372 for OlexSys, GUI svn.r5289)
;
_audit_update_record
;
2017-01-19 deposited with the CCDC.
2017-02-22 downloaded from the CCDC.
;
_cell_angle_alpha 90.0
_cell_angle_beta 90.0
_cell_angle_gamma 90.0
_cell_formula_units_Z 4
_cell_length_a 8.1374(5)
_cell_length_b 14.2620(9)
_cell_length_c 16.0081(12)
_cell_measurement_reflns_used 1188
_cell_measurement_temperature 293(2)
_cell_measurement_theta_max 21.9570
_cell_measurement_theta_min 3.5560
_cell_volume 1857.8(2)
_computing_cell_refinement
;
CrysAlisPro, Agilent Technologies,
Version 1.171.37.35 (release 13-08-2014 CrysAlis171 .NET)
(compiled Aug 13 2014,18:06:01)
;
_computing_data_collection
;
CrysAlisPro, Agilent Technologies,
Version 1.171.37.35 (release 13-08-2014 CrysAlis171 .NET)
(compiled Aug 13 2014,18:06:01)
;
_computing_data_reduction
;
CrysAlisPro, Agilent Technologies,
Version 1.171.37.35 (release 13-08-2014 CrysAlis171 .NET)
(compiled Aug 13 2014,18:06:01)
;
_computing_molecular_graphics 'Olex2 (Dolomanov et al., 2009)'
_computing_publication_material 'Olex2 (Dolomanov et al., 2009)'
_computing_structure_refinement 'ShelXL (Sheldrick, 2015)'
_computing_structure_solution 'olex2.solve (Bourhis et al., 2015)'
_diffrn_ambient_temperature 293.15
_diffrn_detector 'CCD plate'
_diffrn_detector_area_resol_mean 16.0874
_diffrn_detector_type Eos
_diffrn_measured_fraction_theta_full 0.996
_diffrn_measured_fraction_theta_max 0.996
_diffrn_measurement_details
;
#__ type_ start__ end____ width___ exp.time_
  1 omega  -16.00   24.00   0.8000   32.5000
omega____ theta____ kappa____ phi______ frames
    -      -14.9669  -99.0000  150.0000 50

#__ type_ start__ end____ width___ exp.time_
  2 omega    0.00   59.20   0.8000   32.5000
omega____ theta____ kappa____ phi______ frames
    -       16.6856   57.0000  -30.0000 74

#__ type_ start__ end____ width___ exp.time_
  3 omega  -51.00   -1.40   0.8000   32.5000
omega____ theta____ kappa____ phi______ frames
    -       16.6856  -77.0000    0.0000 62
;
_diffrn_measurement_device 'four-circle diffractometer'
_diffrn_measurement_device_type 'Xcalibur, Eos'
_diffrn_measurement_method '\w scans'
_diffrn_orient_matrix_UB_11 0.0172053000
_diffrn_orient_matrix_UB_12 -0.0088736000
_diffrn_orient_matrix_UB_13 0.0427235000
_diffrn_orient_matrix_UB_21 -0.0240282000
_diffrn_orient_matrix_UB_22 0.0463499000
_diffrn_orient_matrix_UB_23 0.0102092000
_diffrn_orient_matrix_UB_31 -0.0820234000
_diffrn_orient_matrix_UB_32 -0.0155895000
_diffrn_orient_matrix_UB_33 0.0059597000
_diffrn_radiation_monochromator graphite
_diffrn_radiation_probe x-ray
_diffrn_radiation_type MoK\a
_diffrn_radiation_wavelength 0.71073
_diffrn_reflns_av_R_equivalents 0.0348
_diffrn_reflns_av_unetI/netI 0.0715
_diffrn_reflns_Laue_measured_fraction_full 0.996
_diffrn_reflns_Laue_measured_fraction_max 0.996
_diffrn_reflns_limit_h_max 10
_diffrn_reflns_limit_h_min -5
_diffrn_reflns_limit_k_max 17
_diffrn_reflns_limit_k_min -17
_diffrn_reflns_limit_l_max 19
_diffrn_reflns_limit_l_min -13
_diffrn_reflns_number 5907
_diffrn_reflns_point_group_measured_fraction_full 0.910
_diffrn_reflns_point_group_measured_fraction_max 0.901
_diffrn_reflns_theta_full 25.242
_diffrn_reflns_theta_max 26.371
_diffrn_reflns_theta_min 2.918
_diffrn_source 'Enhance (Mo) X-ray Source'
_exptl_absorpt_coefficient_mu 2.277
_exptl_absorpt_correction_T_max 1.00000
_exptl_absorpt_correction_T_min 0.61875
_exptl_absorpt_correction_type multi-scan
_exptl_absorpt_process_details
;
CrysAlisPro, Agilent Technologies,
Version 1.171.37.35 (release 13-08-2014 CrysAlis171 .NET)
(compiled Aug 13 2014,18:06:01)
Empirical absorption correction using spherical harmonics,
 implemented in SCALE3 ABSPACK scaling algorithm.
;
_exptl_crystal_colour colorless
_exptl_crystal_density_diffrn 1.278
_exptl_crystal_density_method 'not measured'
_exptl_crystal_description prism
_exptl_crystal_F_000 744
_exptl_crystal_recrystallization_method 'Re-crystallisation from solvent: EtOAc/Hexane'
_exptl_crystal_size_max 0.35
_exptl_crystal_size_mid 0.3
_exptl_crystal_size_min 0.25
_refine_diff_density_max 0.268
_refine_diff_density_min -0.256
_refine_diff_density_rms 0.045
_refine_ls_abs_structure_details
;
 Flack x determined using 485 quotients [(I+)-(I-)]/[(I+)+(I-)]
 (Parsons, Flack and Wagner, Acta Cryst. B69 (2013) 249-259).
;
_refine_ls_abs_structure_Flack 0.007(12)
_refine_ls_extinction_method none
_refine_ls_goodness_of_fit_ref 1.031
_refine_ls_hydrogen_treatment constr
_refine_ls_matrix_type full
_refine_ls_number_parameters 187
_refine_ls_number_reflns 3429
_refine_ls_number_restraints 0
_refine_ls_restrained_S_all 1.031
_refine_ls_R_factor_all 0.1189
_refine_ls_R_factor_gt 0.0536
_refine_ls_shift/su_max 0.000
_refine_ls_shift/su_mean 0.000
_refine_ls_structure_factor_coef Fsqd
_refine_ls_weighting_details 'w=1/[\s^2^(Fo^2^)+(0.0407P)^2^] where P=(Fo^2^+2Fc^2^)/3'
_refine_ls_weighting_scheme calc
_refine_ls_wR_factor_gt 0.0945
_refine_ls_wR_factor_ref 0.1184
_reflns_Friedel_coverage 0.578
_reflns_Friedel_fraction_full 0.794
_reflns_Friedel_fraction_max 0.773
_reflns_number_gt 1936
_reflns_number_total 3429
_reflns_threshold_expression 'I > 2\s(I)'
_cod_data_source_file c7cc00632b2.cif
_cod_data_source_block 170109_s3_zzw
_cod_depositor_comments 'Adding full bibliography for 7119705.cif.'
_cod_database_code 7119705
_shelx_shelxl_version_number 2014/7
_chemical_oxdiff_formula c12h12n2o3br1si1
_shelx_space_group_comment
;
The symmetry employed for this shelxl refinement is uniquely defined
by the following loop, which should always be used as a source of
symmetry information in preference to the above space-group names.
They are only intended as comments.
;
_cell_oxdiff_angle_alpha 90.031(9)
_cell_oxdiff_angle_beta 90.014(7)
_cell_oxdiff_angle_gamma 90.163(10)
_cell_oxdiff_length_a 8.1356(8)
_cell_oxdiff_length_b 14.272(2)
_cell_oxdiff_length_c 16.0009(13)
_cell_oxdiff_measurement_reflns_used 1188
_cell_oxdiff_volume 1857.8(3)
_shelx_estimated_absorpt_t_max 0.600
_shelx_estimated_absorpt_t_min 0.503
_reflns_odcompleteness_completeness 99.46
_reflns_odcompleteness_iscentric 1
_reflns_odcompleteness_theta 26.32
_olex2_refinement_description
;
1. Fixed Uiso
 At 1.2 times of:
  All C(H) groups, All C(H,H) groups
 At 1.5 times of:
  All C(H,H,H) groups, All O(H) groups
2.a Ternary CH refined with riding coordinates:
 C7(H7), C8(H8)
2.b Secondary CH2 refined with riding coordinates:
 C11(H11A,H11B), C12(H12A,H12B)
2.c Aromatic/amide H refined with riding coordinates:
 C2(H2A), C3(H3), C5(H5), C6(H6), C9(H9)
2.d Idealised Me refined as rotating group:
 C13(H13A,H13B,H13C), C14(H14A,H14B,H14C), C15(H15A,H15B,H15C), C16(H16A,H16B,
 H16C)
2.e Idealised tetrahedral OH refined as rotating group:
 O1(H1), O2(H2)
;
_olex2_submission_special_instructions 'No special instructions were received'

loop_
_space_group_symop_id
_space_group_symop_operation_xyz
1 'x, y, z'
2 '-x+1/2, -y, z+1/2'
3 'x+1/2, -y+1/2, -z'
4 '-x, y+1/2, -z+1/2'

loop_
_atom_site_label
_atom_site_type_symbol
_atom_site_fract_x
_atom_site_fract_y
_atom_site_fract_z
_atom_site_U_iso_or_equiv
_atom_site_adp_type
_atom_site_occupancy
_atom_site_site_symmetry_order
_atom_site_calc_flag
_atom_site_refinement_flags_posn
Br1 Br -0.13233(11) 0.85454(7) 0.21335(7) 0.1171(5) Uani 1 1 d .
Si1 Si 0.5041(3) 0.43793(16) 0.53182(11) 0.0719(6) Uani 1 1 d .
O1 O 0.5186(6) 0.6999(3) 0.4304(2) 0.0715(13) Uani 1 1 d .
H1 H 0.6138 0.6911 0.4452 0.107 Uiso 1 1 calc GR
O2 O 0.8460(5) 0.6562(3) 0.4957(2) 0.0648(12) Uani 1 1 d .
H2 H 0.9010 0.7005 0.5126 0.097 Uiso 1 1 calc GR
C1 C 0.0599(8) 0.7943(5) 0.2538(4) 0.067(2) Uani 1 1 d .
C2 C 0.0520(9) 0.7420(5) 0.3243(4) 0.070(2) Uani 1 1 d .
H2A H -0.0475 0.7350 0.3521 0.084 Uiso 1 1 calc R
C3 C 0.1929(8) 0.6987(5) 0.3550(4) 0.0627(18) Uani 1 1 d .
H3 H 0.1870 0.6629 0.4034 0.075 Uiso 1 1 calc R
C4 C 0.3416(8) 0.7086(4) 0.3140(3) 0.0517(16) Uani 1 1 d .
C5 C 0.3447(9) 0.7612(5) 0.2422(4) 0.0682(19) Uani 1 1 d .
H5 H 0.4437 0.7685 0.2139 0.082 Uiso 1 1 calc R
C6 C 0.2032(10) 0.8043(5) 0.2104(5) 0.077(2) Uani 1 1 d .
H6 H 0.2069 0.8387 0.1610 0.092 Uiso 1 1 calc R
C7 C 0.4964(8) 0.6649(4) 0.3468(3) 0.0531(15) Uani 1 1 d .
H7 H 0.5886 0.6867 0.3125 0.064 Uiso 1 1 calc R
C8 C 0.4956(8) 0.5576(4) 0.3458(3) 0.0475(14) Uani 1 1 d .
H8 H 0.4006 0.5352 0.3777 0.057 Uiso 1 1 calc R
C9 C 0.6499(7) 0.5252(4) 0.3881(4) 0.0525(15) Uani 1 1 d .
H9 H 0.7455 0.5319 0.3569 0.063 Uiso 1 1 calc R
C10 C 0.6702(7) 0.4882(4) 0.4639(4) 0.0534(16) Uani 1 1 d .
C11 C 0.8445(7) 0.4884(5) 0.4983(4) 0.0639(18) Uani 1 1 d .
H11A H 0.8610 0.4340 0.5337 0.077 Uiso 1 1 calc R
H11B H 0.9228 0.4853 0.4527 0.077 Uiso 1 1 calc R
C12 C 0.8720(8) 0.5772(4) 0.5485(4) 0.0639(18) Uani 1 1 d .
H12A H 0.7963 0.5793 0.5953 0.077 Uiso 1 1 calc R
H12B H 0.9832 0.5783 0.5703 0.077 Uiso 1 1 calc R
C13 C 0.4821(9) 0.5217(5) 0.2559(3) 0.0711(19) Uani 1 1 d .
H13A H 0.5738 0.5442 0.2239 0.107 Uiso 1 1 calc GR
H13B H 0.3817 0.5439 0.2314 0.107 Uiso 1 1 calc GR
H13C H 0.4825 0.4544 0.2560 0.107 Uiso 1 1 calc GR
C14 C 0.5777(10) 0.4183(6) 0.6397(4) 0.108(3) Uani 1 1 d .
H14A H 0.6660 0.3736 0.6391 0.162 Uiso 1 1 calc GR
H14B H 0.4892 0.3945 0.6733 0.162 Uiso 1 1 calc GR
H14C H 0.6160 0.4764 0.6628 0.162 Uiso 1 1 calc GR
C15 C 0.3206(11) 0.5134(10) 0.5420(7) 0.203(7) Uani 1 1 d .
H15A H 0.3543 0.5769 0.5520 0.305 Uiso 1 1 calc GR
H15B H 0.2545 0.4918 0.5878 0.305 Uiso 1 1 calc GR
H15C H 0.2576 0.5106 0.4913 0.305 Uiso 1 1 calc GR
C16 C 0.4429(14) 0.3233(7) 0.4868(6) 0.176(6) Uani 1 1 d .
H16A H 0.3874 0.3333 0.4346 0.264 Uiso 1 1 calc GR
H16B H 0.3706 0.2916 0.5248 0.264 Uiso 1 1 calc GR
H16C H 0.5390 0.2857 0.4776 0.264 Uiso 1 1 calc GR

loop_
_atom_site_aniso_label
_atom_site_aniso_U_11
_atom_site_aniso_U_22
_atom_site_aniso_U_33
_atom_site_aniso_U_23
_atom_site_aniso_U_13
_atom_site_aniso_U_12
Br1 0.1025(7) 0.1146(7) 0.1342(8) 0.0199(7) -0.0494(6) 0.0254(6)
Si1 0.0591(12) 0.0924(15) 0.0642(11) 0.0174(12) -0.0083(10) -0.0087(12)
O1 0.077(3) 0.068(3) 0.070(3) -0.027(2) -0.026(2) 0.021(3)
O2 0.074(3) 0.061(3) 0.059(2) -0.001(2) -0.006(2) -0.017(3)
C1 0.076(5) 0.052(4) 0.073(5) 0.010(4) -0.032(4) 0.000(4)
C2 0.059(5) 0.080(5) 0.072(5) 0.008(4) -0.012(4) -0.003(4)
C3 0.057(4) 0.077(5) 0.054(4) 0.015(4) -0.001(3) 0.005(4)
C4 0.061(4) 0.045(3) 0.049(4) 0.001(3) -0.009(3) -0.004(4)
C5 0.075(5) 0.064(4) 0.066(4) 0.009(4) 0.000(4) -0.012(4)
C6 0.098(6) 0.068(5) 0.063(4) 0.025(4) -0.017(5) -0.017(5)
C7 0.056(4) 0.058(4) 0.046(3) 0.000(3) -0.002(3) 0.000(4)
C8 0.048(3) 0.049(3) 0.046(3) -0.003(3) 0.006(3) 0.000(3)
C9 0.054(4) 0.049(4) 0.055(4) -0.009(3) 0.007(3) 0.004(3)
C10 0.054(4) 0.047(3) 0.059(4) -0.004(3) -0.002(3) 0.009(3)
C11 0.048(4) 0.067(4) 0.076(4) 0.003(4) 0.001(3) 0.006(4)
C12 0.053(4) 0.073(5) 0.066(4) -0.004(4) -0.014(4) -0.004(4)
C13 0.073(4) 0.078(4) 0.063(4) -0.021(4) 0.000(4) -0.005(4)
C14 0.108(7) 0.135(8) 0.080(5) 0.039(5) -0.022(5) -0.040(6)
C15 0.128(9) 0.316(16) 0.166(9) 0.141(11) 0.098(8) 0.113(11)
C16 0.202(12) 0.201(12) 0.126(8) -0.023(8) 0.003(8) -0.150(10)

loop_
_atom_type_symbol
_atom_type_description
_atom_type_scat_dispersion_real
_atom_type_scat_dispersion_imag
_atom_type_scat_source
C C 0.0033 0.0016 'International Tables Vol C Tables 4.2.6.8 and 6.1.1.4'
H H 0.0000 0.0000 'International Tables Vol C Tables 4.2.6.8 and 6.1.1.4'
Br Br -0.2901 2.4595 'International Tables Vol C Tables 4.2.6.8 and 6.1.1.4'
O O 0.0106 0.0060 'International Tables Vol C Tables 4.2.6.8 and 6.1.1.4'
Si Si 0.0817 0.0704 'International Tables Vol C Tables 4.2.6.8 and 6.1.1.4'

loop_
_geom_angle_atom_site_label_1
_geom_angle_atom_site_label_2
_geom_angle_atom_site_label_3
_geom_angle
C14 Si1 C10 111.5(3)
C14 Si1 C16 108.4(5)
C15 Si1 C10 114.2(4)
C15 Si1 C14 105.5(5)
C15 Si1 C16 109.3(6)
C16 Si1 C10 107.7(4)
C2 C1 Br1 119.6(6)
C2 C1 C6 121.5(6)
C6 C1 Br1 118.9(5)
C1 C2 C3 120.0(7)
C4 C3 C2 120.5(6)
C3 C4 C7 121.7(5)
C5 C4 C3 117.9(6)
C5 C4 C7 120.3(6)
C4 C5 C6 122.0(7)
C1 C6 C5 118.1(6)
O1 C7 C4 106.7(5)
O1 C7 C8 110.9(5)
C4 C7 C8 114.1(5)
C7 C8 C13 110.2(5)
C9 C8 C7 107.4(5)
C9 C8 C13 112.4(5)
C10 C9 C8 129.5(6)
C9 C10 Si1 126.1(5)
C9 C10 C11 116.4(6)
C11 C10 Si1 117.5(5)
C12 C11 C10 109.3(5)
O2 C12 C11 109.0(5)

loop_
_geom_bond_atom_site_label_1
_geom_bond_atom_site_label_2
_geom_bond_distance
Br1 C1 1.898(6)
Si1 C10 1.877(6)
Si1 C14 1.850(7)
Si1 C15 1.848(9)
Si1 C16 1.855(9)
O1 C7 1.439(6)
O2 C12 1.424(7)
C1 C2 1.354(8)
C1 C6 1.365(9)
C2 C3 1.392(9)
C3 C4 1.384(8)
C4 C5 1.373(8)
C4 C7 1.500(8)
C5 C6 1.401(9)
C7 C8 1.531(7)
C8 C9 1.500(8)
C8 C13 1.532(7)
C9 C10 1.333(8)
C10 C11 1.522(7)
C11 C12 1.517(8)

loop_
_geom_torsion_atom_site_label_1
_geom_torsion_atom_site_label_2
_geom_torsion_atom_site_label_3
_geom_torsion_atom_site_label_4
_geom_torsion
Br1 C1 C2 C3 -179.1(6)
Br1 C1 C6 C5 178.5(5)
Si1 C10 C11 C12 -87.6(6)
O1 C7 C8 C9 -53.9(7)
O1 C7 C8 C13 -176.7(5)
C1 C2 C3 C4 0.0(11)
C2 C1 C6 C5 -2.0(10)
C2 C3 C4 C5 -0.7(10)
C2 C3 C4 C7 178.3(6)
C3 C4 C5 C6 0.0(9)
C3 C4 C7 O1 -56.7(8)
C3 C4 C7 C8 66.1(7)
C4 C5 C6 C1 1.3(10)
C4 C7 C8 C9 -174.4(5)
C4 C7 C8 C13 62.9(7)
C5 C4 C7 O1 122.3(6)
C5 C4 C7 C8 -114.9(6)
C6 C1 C2 C3 1.4(10)
C7 C4 C5 C6 -179.0(6)
C7 C8 C9 C10 105.4(7)
C8 C9 C10 Si1 16.1(9)
C8 C9 C10 C11 -163.0(6)
C9 C10 C11 C12 91.5(6)
C10 C11 C12 O2 -59.0(7)
C13 C8 C9 C10 -133.3(6)
C14 Si1 C10 C9 -167.5(6)
C14 Si1 C10 C11 11.5(6)
C15 Si1 C10 C9 -48.0(8)
C15 Si1 C10 C11 131.0(6)
C16 Si1 C10 C9 73.6(7)
C16 Si1 C10 C11 -107.4(6)
